data_2227044
loop_
_publ_author_name
'Han, Meng Ting'
'Zhang, Yuan'

_publ_section_title
;
 Cyanomethanaminium tetrafluoroborate
;
_journal_coeditor_code PV2302
_journal_issue 8
_journal_name_full 'Acta Crystallographica Section E'
_journal_page_first o1941
_journal_paper_doi 10.1107/S1600536810025857
_journal_volume 66
_journal_year 2010
_chemical_formula_iupac 'C2 H5 N2 +, B F4 -'
_chemical_formula_moiety 'C2 H5 N2 +, B F4 -'
_chemical_formula_sum 'C2 H5 B F4 N2'
_chemical_formula_weight 143.89
_chemical_name_systematic
;
Cyanomethanaminium tetrafluoroborate
;
_space_group_IT_number 61
_symmetry_cell_setting orthorhombic
_symmetry_space_group_name_Hall '-P 2ac 2ab'
_symmetry_space_group_name_H-M 'P b c a'
_atom_sites_solution_hydrogens geom
_atom_sites_solution_primary direct
_atom_sites_solution_secondary difmap
_audit_creation_method SHELXL-97
_cell_angle_alpha 90.00
_cell_angle_beta 90.00
_cell_angle_gamma 90.00
_cell_formula_units_Z 8
_cell_length_a 9.790(2)
_cell_length_b 10.204(2)
_cell_length_c 11.057(2)
_cell_measurement_reflns_used 970
_cell_measurement_temperature 293(2)
_cell_measurement_theta_max 25.000
_cell_measurement_theta_min 2.6324
_cell_volume 1104.6(4)
_computing_cell_refinement 'CrystalClear (Rigaku, 2005)'
_computing_data_collection 'CrystalClear (Rigaku, 2005)'
_computing_data_reduction 'CrystalClear (Rigaku, 2005)'
_computing_molecular_graphics 'SHELXTL (Sheldrick, 2008)'
_computing_publication_material 'SHELXTL (Sheldrick, 2008)'
_computing_structure_refinement 'SHELXL97 (Sheldrick, 2008)'
_computing_structure_solution 'SHELXS97 (Sheldrick, 2008)'
_diffrn_ambient_temperature 293(2)
_diffrn_detector_area_resol_mean 13.6612
_diffrn_measured_fraction_theta_full 0.999
_diffrn_measured_fraction_theta_max 0.999
_diffrn_measurement_device_type 'Rigaku Mercury2 (2x2 bin mode)'
_diffrn_measurement_method CCD_Profile_fitting
_diffrn_radiation_monochromator graphite
_diffrn_radiation_source 'fine-focus sealed tube'
_diffrn_radiation_type MoK\a
_diffrn_radiation_wavelength 0.71073
_diffrn_reflns_av_R_equivalents 0.0461
_diffrn_reflns_av_sigmaI/netI 0.0300
_diffrn_reflns_limit_h_max 11
_diffrn_reflns_limit_h_min -11
_diffrn_reflns_limit_k_max 12
_diffrn_reflns_limit_k_min -12
_diffrn_reflns_limit_l_max 13
_diffrn_reflns_limit_l_min -13
_diffrn_reflns_number 8605
_diffrn_reflns_theta_full 25.00
_diffrn_reflns_theta_max 25.00
_diffrn_reflns_theta_min 3.42
_diffrn_standards_interval_count 0
_diffrn_standards_interval_time 0
_diffrn_standards_number 0
_exptl_absorpt_coefficient_mu 0.201
_exptl_absorpt_correction_T_max 1.0000
_exptl_absorpt_correction_T_min 0.8154
_exptl_absorpt_correction_type multi-scan
_exptl_absorpt_process_details '(CrystalClear; Rigaku, 2005)'
_exptl_crystal_colour Colorless
_exptl_crystal_density_diffrn 1.730
_exptl_crystal_density_method 'not measured'
_exptl_crystal_description Prism
_exptl_crystal_F_000 576
_exptl_crystal_size_max 0.2000
_exptl_crystal_size_mid 0.2000
_exptl_crystal_size_min 0.2000
_refine_diff_density_max 0.205
_refine_diff_density_min -0.186
_refine_ls_extinction_coef 0.034(4)
_refine_ls_extinction_expression Fc^*^=kFc[1+0.001xFc^2^\l^3^/sin(2\q)]^-1/4^
_refine_ls_extinction_method 'SHELXL97 (Sheldrick, 2008)'
_refine_ls_goodness_of_fit_ref 0.741
_refine_ls_hydrogen_treatment mixed
_refine_ls_matrix_type full
_refine_ls_number_parameters 95
_refine_ls_number_reflns 969
_refine_ls_number_restraints 0
_refine_ls_restrained_S_all 0.741
_refine_ls_R_factor_all 0.0368
_refine_ls_R_factor_gt 0.0343
_refine_ls_shift/su_max 0.000
_refine_ls_shift/su_mean 0.000
_refine_ls_structure_factor_coef Fsqd
_refine_ls_weighting_details 'calc w=1/[\s^2^(Fo^2^)+(0.0711P)^2^+0.9831P] where P=(Fo^2^+2Fc^2^)/3'
_refine_ls_weighting_scheme calc
_refine_ls_wR_factor_gt 0.0943
_refine_ls_wR_factor_ref 0.0972
_reflns_number_gt 891
_reflns_number_total 969
_reflns_threshold_expression I>2\s(I)
_cod_data_source_file pv2302.cif
_cod_data_source_block I
_cod_database_code 2227044
_cod_database_fobs_code 2227044

loop_
_symmetry_equiv_pos_as_xyz
'x, y, z'
'-x+1/2, -y, z+1/2'
'-x, y+1/2, -z+1/2'
'x+1/2, -y+1/2, -z'
'-x, -y, -z'
'x-1/2, y, -z-1/2'
'x, -y-1/2, z-1/2'
'-x-1/2, y-1/2, z'

loop_
_atom_site_type_symbol
_atom_site_label
_atom_site_fract_x
_atom_site_fract_y
_atom_site_fract_z
_atom_site_U_iso_or_equiv
_atom_site_adp_type
_atom_site_calc_flag
_atom_site_refinement_flags
_atom_site_occupancy
_atom_site_disorder_assembly
_atom_site_disorder_group
F F1 0.20443(11) 0.51691(10) 0.27959(10) 0.0507(4) Uani d . 1 . .
F F3 0.25530(11) 0.69102(10) 0.39731(9) 0.0482(4) Uani d . 1 . .
F F4 0.39397(10) 0.51360(11) 0.39567(11) 0.0536(4) Uani d . 1 . .
N N2 0.11384(16) 0.80444(15) 0.59675(13) 0.0363(4) Uani d . 1 . .
F F2 0.18692(13) 0.50016(11) 0.48270(11) 0.0586(4) Uani d . 1 . .
C C1 0.05747(17) 0.69059(16) 0.66197(16) 0.0380(4) Uani d . 1 . .
H H1A -0.0034 0.6428 0.6086 0.046 Uiso calc R 1 . .
H H1B 0.1315 0.6323 0.6844 0.046 Uiso calc R 1 . .
C C2 -0.01713(15) 0.72917(17) 0.77058(14) 0.0363(4) Uani d . 1 . .
N N1 -0.07586(17) 0.75568(18) 0.85538(14) 0.0553(5) Uani d . 1 . .
B B1 0.25945(17) 0.55466(18) 0.38936(15) 0.0305(4) Uani d . 1 . .
H H2C 0.052(3) 0.861(3) 0.574(2) 0.079(8) Uiso d . 1 . .
H H2B 0.170(3) 0.852(2) 0.645(2) 0.079(8) Uiso d . 1 . .
H H2A 0.165(3) 0.778(2) 0.535(2) 0.070(7) Uiso d . 1 . .

loop_
_atom_site_aniso_label
_atom_site_aniso_U_11
_atom_site_aniso_U_22
_atom_site_aniso_U_33
_atom_site_aniso_U_12
_atom_site_aniso_U_13
_atom_site_aniso_U_23
F1 0.0617(7) 0.0499(6) 0.0406(6) -0.0010(5) -0.0146(5) -0.0072(4)
F3 0.0601(7) 0.0311(6) 0.0535(7) 0.0006(4) 0.0087(5) -0.0054(4)
F4 0.0367(6) 0.0529(7) 0.0713(8) 0.0075(4) -0.0063(5) -0.0017(5)
N2 0.0375(8) 0.0398(8) 0.0314(8) 0.0024(6) 0.0054(6) 0.0001(6)
F2 0.0686(8) 0.0589(7) 0.0483(7) -0.0096(6) 0.0185(6) 0.0086(5)
C1 0.0442(9) 0.0329(8) 0.0369(9) 0.0026(6) 0.0089(7) -0.0006(7)
C2 0.0333(8) 0.0423(9) 0.0333(9) 0.0022(7) 0.0001(7) 0.0032(7)
N1 0.0533(9) 0.0722(12) 0.0404(9) 0.0060(8) 0.0127(7) -0.0008(9)
B1 0.0320(9) 0.0299(9) 0.0296(9) -0.0005(7) 0.0005(7) -0.0006(6)

loop_
_atom_type_symbol
_atom_type_description
_atom_type_scat_dispersion_real
_atom_type_scat_dispersion_imag
_atom_type_scat_source
C C 0.0033 0.0016 'International Tables Vol C Tables 4.2.6.8 and 6.1.1.4'
H H 0.0000 0.0000 'International Tables Vol C Tables 4.2.6.8 and 6.1.1.4'
B B 0.0013 0.0007 'International Tables Vol C Tables 4.2.6.8 and 6.1.1.4'
N N 0.0061 0.0033 'International Tables Vol C Tables 4.2.6.8 and 6.1.1.4'
F F 0.0171 0.0103 'International Tables Vol C Tables 4.2.6.8 and 6.1.1.4'

loop_
_geom_angle_atom_site_label_1
_geom_angle_atom_site_label_2
_geom_angle_atom_site_label_3
_geom_angle_site_symmetry_1
_geom_angle_site_symmetry_3
_geom_angle
_geom_angle_publ_flag
C1 N2 H2C . . 113.4(17) ?
C1 N2 H2B . . 111.3(16) ?
H2C N2 H2B . . 104(2) ?
C1 N2 H2A . . 110.3(16) ?
H2C N2 H2A . . 112(2) ?
H2B N2 H2A . . 106(2) ?
C2 C1 N2 . . 112.16(14) ?
C2 C1 H1A . . 109.2 ?
N2 C1 H1A . . 109.2 ?
C2 C1 H1B . . 109.2 ?
N2 C1 H1B . . 109.2 ?
H1A C1 H1B . . 107.9 ?
N1 C2 C1 . . 178.16(19) ?
F2 B1 F1 . . 110.25(14) ?
F2 B1 F4 . . 109.41(14) ?
F1 B1 F4 . . 109.31(14) ?
F2 B1 F3 . . 110.01(13) ?
F1 B1 F3 . . 108.78(13) ?
F4 B1 F3 . . 109.06(13) ?

loop_
_geom_bond_atom_site_label_1
_geom_bond_atom_site_label_2
_geom_bond_site_symmetry_2
_geom_bond_distance
_geom_bond_publ_flag
F1 B1 . 1.3828(19) ?
F3 B1 . 1.395(2) ?
F4 B1 . 1.384(2) ?
N2 C1 . 1.475(2) ?
N2 H2C . 0.87(3) ?
N2 H2B . 0.91(3) ?
N2 H2A . 0.89(3) ?
F2 B1 . 1.371(2) ?
C1 C2 . 1.460(2) ?
C1 H1A . 0.9700 ?
C1 H1B . 0.9700 ?
C2 N1 . 1.133(2) ?

loop_
_geom_hbond_atom_site_label_D
_geom_hbond_atom_site_label_H
_geom_hbond_atom_site_label_A
_geom_hbond_site_symmetry_A
_geom_hbond_distance_DH
_geom_hbond_distance_HA
_geom_hbond_distance_DA
_geom_hbond_angle_DHA
C1 H1A F2 5_566 0.97 2.53 3.474(2) 166
C1 H1B F1 2_565 0.97 2.45 3.407(2) 169
N2 H2A F3 . 0.89(2) 1.97(2) 2.850(2) 169(2)
N2 H2B F1 7_576 0.91(3) 2.03(3) 2.863(2) 152(2)
N2 H2C F4 4_466 0.87(3) 2.04(3) 2.844(2) 154(2)
